data_4130267
loop_
_publ_author_name
'He, Xin'
'Wang, Yuechao'
'Jiang, Hong'
'Zhao, Liang'

_publ_section_title
;
 Structurally Well-Defined Sigmoidal Gold Clusters: Probing the
 Correlation between Metal Atom Arrangement and Chiroptical Response.
;
_journal_issue 17
_journal_name_full 'Journal of the American Chemical Society'
_journal_page_first 5634
_journal_page_last 5643
_journal_paper_doi 10.1021/jacs.6b01658
_journal_volume 138
_journal_year 2016
_chemical_absolute_configuration rmad
_chemical_formula_sum 'C124 H102 Au6 B2 F8 N2 P6'
_chemical_formula_weight 3161.31
_space_group_IT_number 4
_space_group_name_Hall 'P 2yb'
_space_group_name_H-M_alt 'P 1 21 1'
_symmetry_cell_setting monoclinic
_symmetry_space_group_name_H-M 'P 1 21 1'
_atom_sites_solution_hydrogens geom
_atom_sites_solution_primary direct
_atom_sites_solution_secondary difmap
_audit_creation_method SHELXL-97
_cell_angle_alpha 90.00
_cell_angle_beta 105.84(3)
_cell_angle_gamma 90.00
_cell_formula_units_Z 2
_cell_length_a 14.004(3)
_cell_length_b 17.940(4)
_cell_length_c 24.920(5)
_cell_measurement_reflns_used 20307
_cell_measurement_temperature 173.1500
_cell_measurement_theta_max 29.7979
_cell_measurement_theta_min 1.1351
_cell_volume 6023(2)
_computing_structure_refinement 'SHELXL-97 (Sheldrick, 1997)'
_computing_structure_solution 'SHELXS-97 (Sheldrick, 1990)'
_diffrn_ambient_temperature 173.1500
_diffrn_measured_fraction_theta_full 0.993
_diffrn_measured_fraction_theta_max 0.993
_diffrn_measurement_device_type Saturn724+
_diffrn_radiation_monochromator Confocal
_diffrn_radiation_source 'Rotating Anode'
_diffrn_radiation_type MoK\a
_diffrn_radiation_wavelength 0.71073
_diffrn_reflns_av_R_equivalents 0.0587
_diffrn_reflns_av_sigmaI/netI 0.0848
_diffrn_reflns_limit_h_max 18
_diffrn_reflns_limit_h_min -17
_diffrn_reflns_limit_k_max 23
_diffrn_reflns_limit_k_min -23
_diffrn_reflns_limit_l_max 31
_diffrn_reflns_limit_l_min -32
_diffrn_reflns_number 44958
_diffrn_reflns_theta_full 27.43
_diffrn_reflns_theta_max 27.43
_diffrn_reflns_theta_min 1.89
_exptl_absorpt_coefficient_mu 7.419
_exptl_absorpt_correction_T_max 1.0000
_exptl_absorpt_correction_T_min 0.25983
_exptl_absorpt_correction_type multi-scan
_exptl_crystal_colour Colorless
_exptl_crystal_density_diffrn 1.743
_exptl_crystal_density_method 'not measured'
_exptl_crystal_description Plate
_exptl_crystal_F_000 3012
_exptl_crystal_size_max 0.3600
_exptl_crystal_size_mid 0.2400
_exptl_crystal_size_min 0.0400
_refine_diff_density_max 4.663
_refine_diff_density_min -3.051
_refine_diff_density_rms 0.238
_refine_ls_abs_structure_details 'Flack H D (1983), Acta Cryst. A39, 876-881'
_refine_ls_abs_structure_Flack 0.019(10)
_refine_ls_extinction_coef 0.00102(10)
_refine_ls_extinction_expression Fc^*^=kFc[1+0.001xFc^2^\l^3^/sin(2\q)]^-1/4^
_refine_ls_extinction_method SHELXL
_refine_ls_goodness_of_fit_ref 1.091
_refine_ls_hydrogen_treatment constr
_refine_ls_matrix_type full
_refine_ls_number_parameters 1322
_refine_ls_number_reflns 26794
_refine_ls_number_restraints 76
_refine_ls_restrained_S_all 1.090
_refine_ls_R_factor_all 0.0747
_refine_ls_R_factor_gt 0.0710
_refine_ls_shift/su_max 0.001
_refine_ls_shift/su_mean 0.000
_refine_ls_structure_factor_coef Fsqd
_refine_ls_weighting_details 'calc w=1/[\s^2^(Fo^2^)+(0.0996P)^2^+11.9996P] where P=(Fo^2^+2Fc^2^)/3'
_refine_ls_weighting_scheme calc
_refine_ls_wR_factor_gt 0.1843
_refine_ls_wR_factor_ref 0.1907
_reflns_number_gt 25040
_reflns_number_total 26794
_reflns_threshold_expression >2sigma(I)
_cod_data_source_file ja6b01658_si_002.cif
_cod_data_source_block Complex3
_cod_depositor_comments
;
The following automatic conversions were performed:

data item '_exptl_absorpt_correction_type' value 'Multi-Scan' was
changed to 'multi-scan' in accordance with the
/home/saulius/struct/COD-crude-data/automatic-downloads/DataCite-retrospective/ACS/depositions/lib/dictionaries/cif_core.dic
dictionary named 'cif_core.dic' version 2.4.2 last updated on
2011-04-26.

Automatic conversion script
Id: cif_fix_values 6909 2019-04-08 15:41:33Z antanas 
;
_cod_original_sg_symbol_H-M P2(1)
_cod_database_code 4130267

loop_
_symmetry_equiv_pos_as_xyz
'x, y, z'
'-x, y+1/2, -z'

loop_
_atom_site_label
_atom_site_type_symbol
_atom_site_fract_x
_atom_site_fract_y
_atom_site_fract_z
_atom_site_U_iso_or_equiv
_atom_site_adp_type
_atom_site_occupancy
_atom_site_symmetry_multiplicity
_atom_site_calc_flag
_atom_site_refinement_flags
C1 C 0.1832(11) 1.1071(7) 0.7174(6) 0.045(3) Uani 1 1 d .
H1 H 0.2057 1.1166 0.7576 0.054 Uiso 1 1 calc R
C2 C 0.1889(10) 1.1833(6) 0.6868(5) 0.033(2) Uani 1 1 d .
H2 H 0.2175 1.1723 0.6559 0.040 Uiso 1 1 calc R
C3 C 0.0848(11) 1.2108(8) 0.6612(6) 0.045(3) Uani 1 1 d .
H3 H 0.0872 1.2586 0.6427 0.054 Uiso 1 1 calc R
C4 C 0.0729(11) 1.0829(10) 0.7036(6) 0.049(3) Uani 1 1 d .
H4 H 0.0650 1.0342 0.7198 0.058 Uiso 1 1 calc R
C5 C 0.0312(12) 1.2182(9) 0.6987(7) 0.058(4) Uani 1 1 d .
C6 C -0.0161(14) 1.2776(12) 0.7140(9) 0.077(6) Uani 1 1 d .
H6 H -0.0111 1.3243 0.6988 0.093 Uiso 1 1 calc R
C7 C -0.0774(15) 1.2686(16) 0.7559(12) 0.090(8) Uani 1 1 d .
H7 H -0.1080 1.3099 0.7666 0.108 Uiso 1 1 calc R
C8 C -0.0868(15) 1.203(2) 0.7767(11) 0.097(9) Uani 1 1 d .
H8 H -0.1268 1.1983 0.8009 0.116 Uiso 1 1 calc R
C9 C -0.0392(13) 1.1388(15) 0.7643(7) 0.073(6) Uani 1 1 d .
H9 H -0.0468 1.0934 0.7807 0.088 Uiso 1 1 calc R
C10 C 0.0216(11) 1.1433(9) 0.7259(6) 0.049(3) Uani 1 1 d .
C11 C 0.0327(12) 1.1509(10) 0.6166(6) 0.052(4) Uani 1 1 d .
C12 C -0.0092(17) 1.1596(12) 0.5588(7) 0.079(7) Uani 1 1 d .
H12 H -0.0028 1.2050 0.5420 0.095 Uiso 1 1 calc R
C13 C -0.0567(16) 1.1051(13) 0.5285(8) 0.078(6) Uani 1 1 d U
H13 H -0.0869 1.1124 0.4908 0.093 Uiso 1 1 calc R
C14 C -0.0621(15) 1.0373(12) 0.5523(9) 0.078(6) Uani 1 1 d U
H14 H -0.0924 0.9979 0.5298 0.094 Uiso 1 1 calc R
C15 C -0.0243(12) 1.0260(10) 0.6081(8) 0.061(4) Uani 1 1 d .
H15 H -0.0322 0.9805 0.6243 0.073 Uiso 1 1 calc R
C16 C 0.0266(11) 1.0846(9) 0.6402(6) 0.048(3) Uani 1 1 d .
C17 C 0.2976(14) 0.8625(10) 0.8751(6) 0.061(4) Uani 1 1 d .
C18 C 0.3439(14) 0.9284(11) 0.9025(7) 0.063(4) Uani 1 1 d .
H18 H 0.3723 0.9628 0.8834 0.076 Uiso 1 1 calc R
C19 C 0.3463(18) 0.9413(13) 0.9611(9) 0.081(6) Uani 1 1 d .
H19 H 0.3831 0.9802 0.9814 0.097 Uiso 1 1 calc R
C20 C 0.2954(19) 0.8967(15) 0.9835(8) 0.081(6) Uani 1 1 d .
H20 H 0.2887 0.9080 1.0187 0.098 Uiso 1 1 calc R
C21 C 0.2510(18) 0.8333(13) 0.9572(7) 0.078(6) Uani 1 1 d .
H21 H 0.2244 0.8008 0.9784 0.093 Uiso 1 1 calc R
C22 C 0.242(2) 0.8133(11) 0.9041(9) 0.080(6) Uani 1 1 d .
H22 H 0.2045 0.7726 0.8871 0.095 Uiso 1 1 calc R
C23 C 0.1912(13) 0.7868(10) 0.7755(7) 0.056(4) Uani 1 1 d .
C24 C 0.1974(15) 0.7090(11) 0.7775(8) 0.069(5) Uani 1 1 d .
H24 H 0.2608 0.6894 0.7916 0.083 Uiso 1 1 calc R
C25 C 0.1247(19) 0.6595(15) 0.7617(8) 0.088(7) Uani 1 1 d .
H25 H 0.1361 0.6085 0.7652 0.106 Uiso 1 1 calc R
C26 C 0.0262(18) 0.6903(15) 0.7388(11) 0.093(7) Uani 1 1 d U
H26 H -0.0294 0.6597 0.7281 0.112 Uiso 1 1 calc R
C27 C 0.0178(17) 0.7721(14) 0.7330(11) 0.084(6) Uani 1 1 d U
H27 H -0.0434 0.7931 0.7154 0.100 Uiso 1 1 calc R
C28 C 0.0953(17) 0.8160(12) 0.7522(8) 0.071(5) Uani 1 1 d .
H28 H 0.0865 0.8674 0.7503 0.085 Uiso 1 1 calc R
C29 C 0.4023(15) 0.8006(12) 0.8018(7) 0.064(4) Uani 1 1 d .
C30 C 0.4263(18) 0.8016(14) 0.7484(9) 0.081(7) Uani 1 1 d .
H30 H 0.3908 0.8295 0.7180 0.097 Uiso 1 1 calc R
C31 C 0.510(2) 0.7553(12) 0.7469(13) 0.093(8) Uani 1 1 d .
H31 H 0.5266 0.7524 0.7131 0.112 Uiso 1 1 calc R
C32 C 0.571(2) 0.7137(14) 0.7927(13) 0.092(7) Uani 1 1 d .
H32 H 0.6284 0.6897 0.7905 0.110 Uiso 1 1 calc R
C33 C 0.542(2) 0.7116(16) 0.8353(13) 0.110(10) Uani 1 1 d .
H33 H 0.5752 0.6803 0.8641 0.133 Uiso 1 1 calc R
C34 C 0.4601(18) 0.7546(12) 0.8430(9) 0.077(6) Uani 1 1 d .
H34 H 0.4450 0.7514 0.8770 0.093 Uiso 1 1 calc R
C35 C 0.0607(14) 0.8682(11) 0.5419(7) 0.059(4) Uani 1 1 d .
C36 C -0.0032(16) 0.8661(12) 0.4884(7) 0.068(5) Uani 1 1 d .
H36 H 0.0147 0.8839 0.4575 0.082 Uiso 1 1 calc R
C37 C -0.1033(18) 0.8330(13) 0.4842(11) 0.091(8) Uani 1 1 d .
H37 H -0.1524 0.8376 0.4506 0.109 Uiso 1 1 calc R
C38 C -0.1250(17) 0.7979(13) 0.5256(10) 0.079(6) Uani 1 1 d .
H38 H -0.1852 0.7731 0.5198 0.095 Uiso 1 1 calc R
C39 C -0.0594(18) 0.7980(14) 0.5766(13) 0.092(7) Uani 1 1 d .
H39 H -0.0761 0.7754 0.6064 0.110 Uiso 1 1 calc R
C40 C 0.0341(13) 0.8321(8) 0.5851(7) 0.056(4) Uani 1 1 d .
H40 H 0.0790 0.8304 0.6203 0.067 Uiso 1 1 calc R
C41 C 0.1830(18) 0.9642(12) 0.4939(9) 0.078(6) Uani 1 1 d D
C42 C 0.191(2) 0.9260(16) 0.4490(9) 0.110(10) Uani 1 1 d D
H42 H 0.1977 0.8744 0.4500 0.132 Uiso 1 1 calc R
C43 C 0.189(3) 0.970(2) 0.3960(13) 0.148(12) Uani 1 1 d DU
H43 H 0.1993 0.9468 0.3646 0.177 Uiso 1 1 calc R
C44 C 0.171(3) 1.0469(18) 0.3967(11) 0.124(9) Uani 1 1 d DU
H44 H 0.1647 1.0744 0.3643 0.149 Uiso 1 1 calc R
C45 C 0.163(2) 1.0837(18) 0.4453(9) 0.109(9) Uani 1 1 d DU
H45 H 0.1584 1.1354 0.4467 0.131 Uiso 1 1 calc R
C46 C 0.1616(17) 1.0396(11) 0.4909(7) 0.073(6) Uani 1 1 d D
H46 H 0.1456 1.0620 0.5210 0.087 Uiso 1 1 calc R
C47 C 0.2653(13) 0.8396(10) 0.5593(8) 0.061(4) Uani 1 1 d .
C48 C 0.240(2) 0.7745(11) 0.5302(12) 0.092(7) Uani 1 1 d U
H48 H 0.1771 0.7698 0.5055 0.111 Uiso 1 1 calc R
C49 C 0.309(2) 0.7129(16) 0.5370(14) 0.110(9) Uani 1 1 d U
H49 H 0.2892 0.6669 0.5205 0.132 Uiso 1 1 calc R
C50 C 0.413(3) 0.725(2) 0.5710(16) 0.138(14) Uani 1 1 d .
H50 H 0.4600 0.6868 0.5777 0.166 Uiso 1 1 calc R
C51 C 0.4383(18) 0.7983(16) 0.5931(15) 0.107(10) Uani 1 1 d .
H51 H 0.5047 0.8089 0.6098 0.129 Uiso 1 1 calc R
C52 C 0.3706(15) 0.8531(13) 0.5910(10) 0.077(6) Uani 1 1 d .
H52 H 0.3896 0.8983 0.6090 0.093 Uiso 1 1 calc R
C53 C 0.4625(15) 1.0983(14) 0.5792(8) 0.072(5) Uani 1 1 d .
C54 C 0.4960(17) 1.0377(12) 0.5518(8) 0.071(5) Uani 1 1 d .
H54 H 0.5359 1.0006 0.5725 0.086 Uiso 1 1 calc R
C55 C 0.469(2) 1.0351(17) 0.4946(10) 0.104(8) Uani 1 1 d U
H55 H 0.4926 0.9960 0.4776 0.125 Uiso 1 1 calc R
C56 C 0.4052(19) 1.0886(17) 0.4592(9) 0.091(6) Uani 1 1 d U
H56 H 0.3872 1.0857 0.4204 0.110 Uiso 1 1 calc R
C57 C 0.372(2) 1.1481(14) 0.4899(11) 0.097(8) Uani 1 1 d .
H57 H 0.3274 1.1840 0.4709 0.117 Uiso 1 1 calc R
C58 C 0.4074(19) 1.1509(11) 0.5495(11) 0.085(7) Uani 1 1 d .
H58 H 0.3907 1.1918 0.5680 0.102 Uiso 1 1 calc R
C59 C 0.5716(15) 1.1973(12) 0.6591(8) 0.071(5) Uani 1 1 d .
C60 C 0.621(3) 1.2208(16) 0.6222(14) 0.119(12) Uani 1 1 d .
H60 H 0.6191 1.1921 0.5908 0.143 Uiso 1 1 calc R
C61 C 0.672(3) 1.2846(13) 0.6303(12) 0.107(10) Uani 1 1 d .
H61 H 0.7070 1.2977 0.6047 0.129 Uiso 1 1 calc R
C62 C 0.6768(18) 1.3322(16) 0.6749(11) 0.091(7) Uani 1 1 d .
H62 H 0.7108 1.3773 0.6782 0.109 Uiso 1 1 calc R
C63 C 0.6305(18) 1.3112(12) 0.7133(10) 0.081(6) Uani 1 1 d .
H63 H 0.6335 1.3418 0.7438 0.097 Uiso 1 1 calc R
C64 C 0.5792(15) 1.2455(10) 0.7078(8) 0.063(5) Uani 1 1 d .
H64 H 0.5489 1.2312 0.7351 0.075 Uiso 1 1 calc R
C65 C 0.6097(9) 1.0431(7) 0.6758(6) 0.066(5) Uani 1 1 d G
C70 C 0.7040(11) 1.0594(8) 0.6710(8) 0.094(8) Uani 1 1 d G
H70 H 0.7190 1.1073 0.6617 0.113 Uiso 1 1 calc R
C69 C 0.7760(9) 1.0039(10) 0.6801(9) 0.131(11) Uani 1 1 d GU
H69 H 0.8391 1.0148 0.6769 0.158 Uiso 1 1 calc R
C68 C 0.7536(11) 0.9322(9) 0.6940(10) 0.125(10) Uani 1 1 d GU
H68 H 0.8018 0.8952 0.7001 0.150 Uiso 1 1 calc R
C67 C 0.6593(12) 0.9160(7) 0.6988(9) 0.105(9) Uani 1 1 d G
H67 H 0.6443 0.8680 0.7081 0.126 Uiso 1 1 calc R
C66 C 0.5873(9) 0.9714(8) 0.6897(7) 0.079(6) Uani 1 1 d G
H66 H 0.5242 0.9605 0.6929 0.095 Uiso 1 1 calc R
C71 C 0.5446(10) 1.0750(9) 0.8726(6) 0.046(3) Uani 1 1 d .
C72 C 0.5495(16) 1.0282(11) 0.8305(8) 0.067(5) Uani 1 1 d .
H72 H 0.5286 1.0451 0.7938 0.081 Uiso 1 1 calc R
C73 C 0.5853(19) 0.9549(12) 0.8409(10) 0.080(6) Uani 1 1 d .
H73 H 0.5926 0.9252 0.8117 0.096 Uiso 1 1 calc R
C74 C 0.6087(17) 0.9281(15) 0.8924(12) 0.087(7) Uani 1 1 d .
H74 H 0.6248 0.8779 0.8983 0.104 Uiso 1 1 calc R
C75 C 0.6099(17) 0.9747(12) 0.9394(11) 0.083(7) Uani 1 1 d .
H75 H 0.6333 0.9568 0.9757 0.099 Uiso 1 1 calc R
C76 C 0.5742(14) 1.0490(12) 0.9291(7) 0.061(4) Uani 1 1 d .
H76 H 0.5703 1.0800 0.9583 0.073 Uiso 1 1 calc R
C77 C 0.6212(13) 1.2251(9) 0.8651(6) 0.051(3) Uani 1 1 d .
C78 C 0.6122(13) 1.2964(10) 0.8495(7) 0.057(4) Uani 1 1 d .
H78 H 0.5502 1.3150 0.8305 0.068 Uiso 1 1 calc R
C79 C 0.6962(15) 1.3440(10) 0.8616(8) 0.067(5) Uani 1 1 d .
H79 H 0.6901 1.3951 0.8553 0.081 Uiso 1 1 calc R
C80 C 0.7869(17) 1.3107(13) 0.8832(9) 0.076(6) Uani 1 1 d .
H80 H 0.8438 1.3393 0.8875 0.091 Uiso 1 1 calc R
C81 C 0.7970(14) 1.2379(15) 0.8983(8) 0.075(6) Uani 1 1 d .
H81 H 0.8596 1.2187 0.9155 0.090 Uiso 1 1 calc R
C82 C 0.7136(14) 1.1920(14) 0.8882(9) 0.078(6) Uani 1 1 d .
H82 H 0.7192 1.1414 0.8964 0.093 Uiso 1 1 calc R
C83 C 0.4644(11) 1.1978(9) 0.9194(5) 0.046(3) Uani 1 1 d .
C84 C 0.5164(17) 1.2494(12) 0.9588(7) 0.069(5) Uani 1 1 d .
H84 H 0.5774 1.2682 0.9572 0.082 Uiso 1 1 calc R
C85 C 0.473(2) 1.2718(16) 1.0010(10) 0.095(8) Uani 1 1 d .
H85 H 0.5017 1.3104 1.0248 0.113 Uiso 1 1 calc R
C86 C 0.3882(14) 1.2376(15) 1.0080(8) 0.076(6) Uani 1 1 d .
H86 H 0.3621 1.2506 1.0372 0.092 Uiso 1 1 calc R
C87 C 0.3431(12) 1.1822(13) 0.9689(7) 0.067(5) Uani 1 1 d .
H87 H 0.2867 1.1581 0.9732 0.080 Uiso 1 1 calc R
C88 C 0.3795(14) 1.1626(12) 0.9248(8) 0.063(4) Uani 1 1 d .
H88 H 0.3478 1.1266 0.8992 0.075 Uiso 1 1 calc R
C89 C 0.1536(10) 1.3258(10) 0.9063(5) 0.047(3) Uani 1 1 d D
C90 C 0.1710(14) 1.3622(10) 0.9571(6) 0.058(4) Uani 1 1 d D
H90 H 0.2044 1.4075 0.9629 0.070 Uiso 1 1 calc R
C91 C 0.139(2) 1.3306(15) 0.9977(8) 0.096(8) Uani 1 1 d D
H91 H 0.1409 1.3572 1.0301 0.115 Uiso 1 1 calc R
C92 C 0.1023(16) 1.2598(12) 0.9917(8) 0.073(6) Uani 1 1 d D
H92 H 0.0891 1.2360 1.0221 0.088 Uiso 1 1 calc R
C93 C 0.0845(12) 1.2223(12) 0.9412(7) 0.062(5) Uani 1 1 d D
H93 H 0.0564 1.1749 0.9367 0.075 Uiso 1 1 calc R
C94 C 0.1088(12) 1.2559(10) 0.9000(7) 0.056(4) Uani 1 1 d D
H94 H 0.0956 1.2322 0.8655 0.067 Uiso 1 1 calc R
C95 C 0.2754(10) 1.4382(8) 0.8730(6) 0.042(3) Uani 1 1 d .
C96 C 0.3775(12) 1.4144(11) 0.8866(8) 0.060(4) Uani 1 1 d .
H96 H 0.3934 1.3652 0.8812 0.072 Uiso 1 1 calc R
C97 C 0.4499(12) 1.4652(12) 0.9076(7) 0.062(5) Uani 1 1 d .
H97 H 0.5155 1.4491 0.9166 0.074 Uiso 1 1 calc R
C98 C 0.4330(14) 1.5367(9) 0.9161(7) 0.058(4) Uani 1 1 d .
H98 H 0.4852 1.5688 0.9319 0.070 Uiso 1 1 calc R
C99 C 0.3393(14) 1.5611(13) 0.9015(8) 0.072(6) Uani 1 1 d .
H99 H 0.3272 1.6116 0.9053 0.087 Uiso 1 1 calc R
C100 C 0.2592(14) 1.5136(9) 0.8806(8) 0.064(5) Uani 1 1 d .
H100 H 0.1948 1.5322 0.8718 0.076 Uiso 1 1 calc R
C101 C 0.0686(10) 1.4290(7) 0.8180(6) 0.039(3) Uani 1 1 d .
C102 C 0.0628(13) 1.4550(9) 0.7618(6) 0.055(4) Uani 1 1 d .
H102 H 0.1096 1.4426 0.7430 0.067 Uiso 1 1 calc R
C103 C -0.0225(15) 1.5021(11) 0.7379(8) 0.067(5) Uani 1 1 d .
H103 H -0.0286 1.5237 0.7031 0.080 Uiso 1 1 calc R
C104 C -0.0969(14) 1.5166(11) 0.7653(9) 0.067(5) Uani 1 1 d .
H104 H -0.1523 1.5452 0.7483 0.081 Uiso 1 1 calc R
C105 C -0.0842(14) 1.4854(11) 0.8210(9) 0.070(5) Uani 1 1 d .
H105 H -0.1309 1.4946 0.8405 0.084 Uiso 1 1 calc R
C106 C -0.0036(12) 1.4428(9) 0.8437(7) 0.050(3) Uani 1 1 d .
H106 H 0.0028 1.4220 0.8787 0.060 Uiso 1 1 calc R
C107 C 0.2569(17) 1.5096(11) 0.6449(7) 0.064(5) Uani 1 1 d .
C108 C 0.282(2) 1.5840(11) 0.6486(9) 0.080(6) Uani 1 1 d .
H108 H 0.3485 1.5962 0.6534 0.096 Uiso 1 1 calc R
C109 C 0.214(3) 1.6434(17) 0.6457(12) 0.110(9) Uani 1 1 d U
H109 H 0.2336 1.6927 0.6533 0.132 Uiso 1 1 calc R
C110 C 0.122(2) 1.6228(16) 0.6314(9) 0.090(7) Uani 1 1 d U
H110 H 0.0737 1.6597 0.6257 0.108 Uiso 1 1 calc R
C111 C 0.0918(19) 1.5512(19) 0.6241(10) 0.093(8) Uani 1 1 d .
H111 H 0.0242 1.5409 0.6131 0.112 Uiso 1 1 calc R
C112 C 0.1564(19) 1.4948(15) 0.6322(8) 0.086(7) Uani 1 1 d .
H112 H 0.1338 1.4458 0.6294 0.104 Uiso 1 1 calc R
C113 C 0.3618(15) 1.4209(14) 0.5809(8) 0.070(5) Uani 1 1 d .
C114 C 0.3041(14) 1.4672(12) 0.5355(7) 0.064(5) Uani 1 1 d .
H114 H 0.2665 1.5073 0.5417 0.077 Uiso 1 1 calc R
C115 C 0.3087(18) 1.4476(17) 0.4822(8) 0.086(6) Uani 1 1 d U
H115 H 0.2744 1.4754 0.4514 0.103 Uiso 1 1 calc R
C116 C 0.361(2) 1.3904(17) 0.4757(9) 0.095(7) Uani 1 1 d U
H116 H 0.3677 1.3797 0.4403 0.114 Uiso 1 1 calc R
C117 C 0.405(3) 1.3475(17) 0.5172(9) 0.108(10) Uani 1 1 d .
H117 H 0.4328 1.3036 0.5084 0.129 Uiso 1 1 calc R
C118 C 0.414(2) 1.3602(12) 0.5705(9) 0.087(8) Uani 1 1 d .
H118 H 0.4533 1.3306 0.5988 0.104 Uiso 1 1 calc R
C119 C 0.4662(12) 1.4666(9) 0.6940(8) 0.056(4) Uani 1 1 d .
C120 C 0.5329(15) 1.5016(14) 0.6699(9) 0.077(6) Uani 1 1 d .
H120 H 0.5217 1.5035 0.6313 0.092 Uiso 1 1 calc R
C121 C 0.6227(16) 1.5360(17) 0.7078(11) 0.095(9) Uani 1 1 d .
H121 H 0.6707 1.5585 0.6939 0.114 Uiso 1 1 calc R
C122 C 0.6327(16) 1.5332(14) 0.7652(10) 0.084(7) Uani 1 1 d .
H122 H 0.6897 1.5525 0.7897 0.101 Uiso 1 1 calc R
C123 C 0.5658(15) 1.5051(12) 0.7847(8) 0.066(5) Uani 1 1 d .
H123 H 0.5743 1.5078 0.8230 0.079 Uiso 1 1 calc R
C124 C 0.4794(13) 1.4699(8) 0.7519(6) 0.049(3) Uani 1 1 d .
H124 H 0.4328 1.4497 0.7681 0.058 Uiso 1 1 calc R
N1 N 0.2488(10) 1.0524(6) 0.7046(4) 0.042(2) Uani 1 1 d .
N2 N 0.2548(9) 1.2360(6) 0.7228(4) 0.039(2) Uani 1 1 d .
P1 P 0.2957(3) 0.8502(2) 0.80311(16) 0.0504(9) Uani 1 1 d .
P2 P 0.1807(4) 0.9132(2) 0.55695(16) 0.0529(9) Uani 1 1 d .
P3 P 0.5103(4) 1.1091(3) 0.6534(2) 0.0620(11) Uani 1 1 d .
P4 P 0.5067(3) 1.1709(2) 0.85921(15) 0.0427(7) Uani 1 1 d .
P5 P 0.1777(3) 1.37210(19) 0.84590(13) 0.0376(7) Uani 1 1 d .
P6 P 0.3465(4) 1.4331(2) 0.65103(17) 0.0550(10) Uani 1 1 d .
Au1 Au 0.27579(4) 0.95716(3) 0.75468(2) 0.04532(14) Uani 1 1 d .
Au2 Au 0.21176(4) 0.98715(3) 0.63287(2) 0.04418(13) Uani 1 1 d .
Au3 Au 0.38096(5) 1.08719(3) 0.68888(2) 0.05069(15) Uani 1 1 d .
Au4 Au 0.38283(4) 1.19732(3) 0.78163(2) 0.03892(12) Uani 1 1 d .
Au5 Au 0.21267(4) 1.29612(3) 0.782419(19) 0.03718(12) Uani 1 1 d .
Au6 Au 0.29991(5) 1.32806(3) 0.68658(2) 0.04602(14) Uani 1 1 d .
B1 B 1.2410(16) 1.0606(12) 0.0718(8) 0.058(5) Uani 1 1 d .
F1 F 1.2397(15) 1.1109(14) 0.1104(10) 0.170(10) Uani 1 1 d .
F2 F 1.1998(16) 0.9969(11) 0.0875(8) 0.147(9) Uani 1 1 d .
F3 F 1.1828(10) 1.0826(9) 0.0231(6) 0.106(5) Uani 1 1 d .
F4 F 1.3344(10) 1.0452(11) 0.0686(7) 0.112(6) Uani 1 1 d .
B2 B 0.2659(16) 0.2215(17) 0.3341(9) 0.070(6) Uani 1 1 d .
F5 F 0.3586(13) 0.2141(16) 0.3582(9) 0.165(9) Uani 1 1 d .
F6 F 0.228(2) 0.2455(18) 0.3671(9) 0.196(12) Uani 1 1 d .
F7 F 0.2198(19) 0.1579(15) 0.3156(15) 0.25(2) Uani 1 1 d .
F8 F 0.2456(16) 0.2621(17) 0.2901(11) 0.190(13) Uani 1 1 d .

loop_
_atom_site_aniso_label
_atom_site_aniso_U_11
_atom_site_aniso_U_22
_atom_site_aniso_U_33
_atom_site_aniso_U_23
_atom_site_aniso_U_13
_atom_site_aniso_U_12
C1 0.047(7) 0.032(6) 0.053(8) -0.007(5) 0.008(6) 0.010(5)
C2 0.049(6) 0.018(5) 0.029(5) 0.003(4) 0.004(5) -0.003(4)
C3 0.055(8) 0.034(7) 0.042(7) 0.002(5) 0.004(6) 0.011(6)
C4 0.048(7) 0.057(9) 0.036(7) 0.003(6) 0.003(5) -0.015(7)
C5 0.052(8) 0.042(8) 0.062(9) -0.017(7) -0.013(7) 0.003(6)
C6 0.062(10) 0.069(12) 0.074(12) -0.018(10) -0.026(9) -0.002(9)
C7 0.048(10) 0.099(18) 0.12(2) -0.051(16) 0.009(11) 0.007(11)
C8 0.045(9) 0.15(3) 0.092(16) -0.046(18) 0.021(10) 0.002(14)
C9 0.054(9) 0.122(18) 0.047(9) -0.034(10) 0.017(7) 0.012(10)
C10 0.046(7) 0.051(8) 0.048(8) -0.013(6) 0.008(6) -0.016(6)
C11 0.057(9) 0.059(9) 0.036(7) -0.010(6) 0.003(6) -0.002(7)
C12 0.113(17) 0.066(11) 0.036(8) -0.003(8) -0.019(9) -0.022(11)
C13 0.077(12) 0.079(11) 0.057(10) -0.023(8) -0.014(9) 0.028(10)
C14 0.064(10) 0.074(10) 0.075(12) -0.040(9) -0.016(9) 0.013(9)
C15 0.048(8) 0.045(8) 0.088(12) -0.029(8) 0.017(8) 0.000(7)
C16 0.045(7) 0.043(7) 0.049(8) -0.005(6) 0.001(6) 0.004(6)
C17 0.075(11) 0.057(10) 0.038(7) 0.002(7) -0.005(7) 0.007(8)
C18 0.068(10) 0.065(11) 0.049(9) 0.000(8) 0.003(8) -0.007(9)
C19 0.096(15) 0.066(12) 0.066(12) -0.019(10) -0.004(11) -0.003(11)
C20 0.103(16) 0.097(17) 0.042(9) 0.009(10) 0.015(10) 0.014(14)
C21 0.117(17) 0.079(13) 0.044(9) 0.028(9) 0.034(10) -0.003(12)
C22 0.118(18) 0.050(11) 0.069(12) 0.008(9) 0.023(12) -0.004(11)
C23 0.061(9) 0.051(9) 0.053(8) -0.003(7) 0.012(7) -0.010(7)
C24 0.076(11) 0.055(10) 0.069(11) 0.013(8) 0.007(9) -0.031(9)
C25 0.108(18) 0.093(16) 0.055(11) -0.004(11) 0.010(11) -0.042(14)
C26 0.081(13) 0.093(12) 0.093(15) 0.026(13) 0.003(11) -0.029(12)
C27 0.063(11) 0.086(12) 0.099(15) 0.015(12) 0.018(10) -0.009(10)
C28 0.093(14) 0.071(13) 0.058(10) -0.002(9) 0.037(10) 0.006(10)
C29 0.086(12) 0.066(10) 0.039(7) 0.011(7) 0.015(8) 0.017(10)
C30 0.106(16) 0.090(15) 0.065(11) -0.002(10) 0.052(11) -0.038(13)
C31 0.12(2) 0.055(12) 0.13(2) -0.006(13) 0.078(18) -0.004(13)
C32 0.101(18) 0.068(14) 0.12(2) 0.006(14) 0.052(17) 0.012(12)
C33 0.13(2) 0.076(16) 0.10(2) 0.004(15) -0.004(18) 0.042(16)
C34 0.095(15) 0.064(12) 0.065(12) 0.004(9) 0.008(10) 0.005(11)
C35 0.066(10) 0.063(10) 0.050(9) -0.002(7) 0.018(7) 0.013(8)
C36 0.085(12) 0.071(12) 0.041(8) -0.006(8) 0.003(8) -0.014(10)
C37 0.087(14) 0.066(13) 0.091(16) -0.031(12) -0.023(12) 0.008(11)
C38 0.079(13) 0.060(11) 0.087(15) -0.006(11) 0.002(11) 0.002(10)
C39 0.088(15) 0.057(11) 0.13(2) 0.000(14) 0.036(15) 0.004(12)
C40 0.069(10) 0.032(7) 0.066(10) -0.007(7) 0.018(8) -0.016(7)
C41 0.096(15) 0.074(13) 0.066(11) -0.009(10) 0.027(10) -0.019(12)
C42 0.16(3) 0.094(19) 0.069(14) 0.008(13) 0.018(16) 0.038(19)
C43 0.19(3) 0.16(2) 0.096(18) 0.065(19) 0.034(19) 0.00(2)
C44 0.15(2) 0.14(2) 0.079(13) 0.039(14) 0.026(14) -0.043(19)
C45 0.112(18) 0.14(2) 0.060(11) 0.037(12) -0.005(11) -0.042(16)
C46 0.100(15) 0.075(13) 0.040(8) -0.001(8) 0.013(9) -0.032(11)
C47 0.064(10) 0.052(9) 0.080(12) -0.018(8) 0.042(9) -0.006(8)
C48 0.113(17) 0.047(10) 0.134(19) -0.029(11) 0.062(15) -0.021(10)
C49 0.13(2) 0.083(15) 0.14(2) -0.036(15) 0.079(18) -0.002(13)
C50 0.13(3) 0.12(3) 0.19(3) -0.08(2) 0.10(3) 0.01(2)
C51 0.068(13) 0.079(15) 0.20(3) 0.008(19) 0.074(17) 0.017(12)
C52 0.063(11) 0.077(13) 0.094(15) -0.013(11) 0.025(10) -0.007(10)
C53 0.069(11) 0.089(15) 0.062(11) 0.006(10) 0.023(9) -0.007(11)
C54 0.100(15) 0.065(11) 0.064(11) -0.012(9) 0.049(11) -0.001(10)
C55 0.116(19) 0.13(2) 0.075(13) -0.046(12) 0.035(12) 0.029(15)
C56 0.097(15) 0.123(19) 0.061(11) -0.018(11) 0.033(10) -0.024(13)
C57 0.15(3) 0.074(15) 0.082(15) 0.021(12) 0.061(16) 0.018(16)
C58 0.105(17) 0.042(9) 0.112(18) 0.004(10) 0.037(14) 0.025(10)
C59 0.079(12) 0.076(12) 0.077(12) -0.006(10) 0.055(10) -0.018(10)
C60 0.18(3) 0.087(18) 0.14(2) 0.001(16) 0.12(3) -0.019(19)
C61 0.18(3) 0.063(14) 0.104(18) -0.018(13) 0.09(2) -0.046(17)
C62 0.085(15) 0.088(16) 0.113(19) -0.013(15) 0.047(14) -0.024(13)
C63 0.099(16) 0.060(12) 0.077(14) 0.002(10) 0.011(12) 0.000(11)
C64 0.085(12) 0.050(9) 0.065(10) -0.003(8) 0.041(9) -0.023(9)
C65 0.068(11) 0.070(12) 0.056(10) 0.007(9) 0.013(8) 0.001(9)
C70 0.067(13) 0.106(19) 0.12(2) -0.009(16) 0.044(13) 0.005(13)
C69 0.11(2) 0.096(17) 0.19(3) -0.03(2) 0.04(2) -0.009(17)
C68 0.097(18) 0.083(14) 0.20(3) -0.018(19) 0.045(19) 0.033(14)
C67 0.068(14) 0.098(19) 0.16(3) -0.023(18) 0.044(16) 0.005(13)
C66 0.066(11) 0.061(12) 0.115(18) 0.003(11) 0.032(12) -0.002(9)
C71 0.039(7) 0.053(8) 0.044(7) 0.001(6) 0.008(5) -0.009(6)
C72 0.084(13) 0.054(10) 0.062(10) 0.022(8) 0.017(9) 0.001(9)
C73 0.108(17) 0.048(10) 0.080(13) 0.003(10) 0.018(12) 0.002(11)
C74 0.071(13) 0.072(14) 0.12(2) 0.003(14) 0.025(13) 0.003(11)
C75 0.078(13) 0.056(12) 0.106(17) 0.027(11) 0.011(12) -0.001(9)
C76 0.065(10) 0.072(11) 0.042(8) 0.009(7) 0.011(7) -0.001(9)
C77 0.064(9) 0.048(8) 0.043(7) -0.003(6) 0.018(6) -0.020(7)
C78 0.065(9) 0.049(8) 0.055(9) -0.003(7) 0.013(7) -0.018(8)
C79 0.082(12) 0.047(9) 0.070(11) 0.002(8) 0.014(9) -0.026(9)
C80 0.078(13) 0.073(14) 0.090(14) 0.012(11) 0.045(11) -0.011(10)
C81 0.049(9) 0.114(18) 0.064(11) 0.003(11) 0.020(8) 0.006(10)
C82 0.053(9) 0.082(14) 0.093(14) 0.035(12) 0.012(9) 0.010(10)
C83 0.057(8) 0.050(8) 0.028(6) 0.002(6) 0.009(5) -0.005(7)
C84 0.098(14) 0.073(12) 0.037(8) -0.013(8) 0.021(8) -0.013(11)
C85 0.103(18) 0.11(2) 0.072(13) -0.006(13) 0.019(12) -0.031(15)
C86 0.049(9) 0.13(2) 0.049(9) -0.005(11) 0.008(7) 0.002(11)
C87 0.046(8) 0.105(16) 0.048(8) 0.020(9) 0.010(6) 0.012(9)
C88 0.060(10) 0.074(12) 0.054(9) 0.000(8) 0.015(7) -0.002(9)
C89 0.039(6) 0.072(10) 0.033(6) 0.005(6) 0.014(5) -0.007(6)
C90 0.082(11) 0.056(9) 0.034(7) -0.004(6) 0.012(7) -0.012(8)
C91 0.15(2) 0.106(18) 0.049(10) -0.008(11) 0.051(13) -0.044(17)
C92 0.082(13) 0.082(14) 0.075(12) 0.019(10) 0.055(11) -0.003(10)
C93 0.046(8) 0.088(13) 0.050(9) 0.030(9) 0.011(7) 0.001(8)
C94 0.057(9) 0.066(10) 0.043(8) 0.007(7) 0.010(6) 0.006(8)
C95 0.040(6) 0.049(8) 0.039(6) 0.001(5) 0.016(5) -0.013(6)
C96 0.049(8) 0.058(10) 0.068(10) -0.011(8) 0.007(7) 0.007(7)
C97 0.046(8) 0.083(13) 0.054(9) -0.004(8) 0.007(6) -0.023(8)
C98 0.073(11) 0.049(9) 0.050(8) 0.011(7) 0.015(8) -0.020(8)
C99 0.057(10) 0.077(13) 0.078(12) -0.009(10) 0.011(9) -0.040(10)
C100 0.069(10) 0.034(7) 0.071(11) -0.010(7) -0.010(8) -0.011(7)
C101 0.043(6) 0.028(6) 0.043(7) -0.002(5) 0.009(5) -0.004(5)
C102 0.074(10) 0.042(8) 0.044(7) 0.013(6) 0.005(7) -0.027(7)
C103 0.076(12) 0.064(11) 0.055(9) 0.022(8) 0.011(8) 0.012(9)
C104 0.055(9) 0.063(11) 0.074(12) 0.005(9) 0.000(8) 0.011(8)
C105 0.065(10) 0.051(9) 0.100(15) 0.002(10) 0.033(10) -0.002(8)
C106 0.057(8) 0.045(8) 0.055(8) 0.011(6) 0.025(7) 0.007(6)
C107 0.100(14) 0.061(10) 0.043(8) -0.007(7) 0.039(9) -0.006(10)
C108 0.121(18) 0.045(9) 0.080(13) 0.013(9) 0.036(12) -0.010(11)
C109 0.16(2) 0.080(16) 0.086(16) 0.007(13) 0.024(17) -0.020(17)
C110 0.125(18) 0.087(16) 0.048(10) -0.009(10) 0.009(11) 0.028(14)
C111 0.074(14) 0.14(3) 0.065(13) 0.010(15) 0.025(11) 0.024(16)
C112 0.103(17) 0.092(16) 0.054(11) 0.020(11) 0.006(10) -0.018(14)
C113 0.064(10) 0.097(15) 0.060(10) 0.017(10) 0.034(9) 0.001(10)
C114 0.069(10) 0.085(13) 0.041(8) 0.016(8) 0.017(7) -0.008(9)
C115 0.087(14) 0.125(18) 0.052(10) 0.010(11) 0.031(9) 0.005(13)
C116 0.117(18) 0.120(19) 0.062(11) -0.017(13) 0.049(12) -0.011(13)
C117 0.18(3) 0.093(18) 0.052(11) 0.009(11) 0.044(15) -0.032(19)
C118 0.15(2) 0.056(11) 0.078(13) 0.021(10) 0.078(15) 0.022(13)
C119 0.050(8) 0.046(8) 0.073(10) 0.023(8) 0.019(7) -0.005(6)
C120 0.064(11) 0.104(17) 0.065(11) -0.005(11) 0.023(9) -0.029(11)
C121 0.060(11) 0.14(2) 0.097(16) 0.036(16) 0.044(11) -0.014(13)
C122 0.060(11) 0.086(15) 0.095(16) -0.015(13) 0.003(10) -0.017(10)
C123 0.071(11) 0.076(12) 0.054(9) 0.003(8) 0.023(8) -0.012(9)
C124 0.067(9) 0.034(7) 0.052(8) 0.000(6) 0.028(7) -0.001(6)
N1 0.068(7) 0.028(5) 0.031(5) -0.009(4) 0.017(5) 0.004(5)
N2 0.054(6) 0.032(5) 0.034(5) 0.004(4) 0.016(5) -0.007(5)
P1 0.071(3) 0.0383(18) 0.0392(18) 0.0056(14) 0.0105(17) 0.0004(17)
P2 0.077(3) 0.045(2) 0.0388(18) -0.0123(15) 0.0193(18) -0.0016(19)
P3 0.069(3) 0.058(3) 0.069(3) -0.009(2) 0.036(2) -0.008(2)
P4 0.0459(18) 0.0409(18) 0.0379(17) 0.0001(13) 0.0055(14) -0.0009(14)
P5 0.0487(17) 0.0359(16) 0.0285(14) -0.0034(12) 0.0113(12) -0.0035(13)
P6 0.083(3) 0.046(2) 0.0407(19) 0.0072(15) 0.0253(19) -0.007(2)
Au1 0.0561(3) 0.0382(3) 0.0397(3) 0.0000(2) 0.0099(2) 0.0004(2)
Au2 0.0563(3) 0.0389(3) 0.0387(3) -0.0054(2) 0.0151(2) -0.0022(2)
Au3 0.0618(4) 0.0457(3) 0.0483(3) -0.0028(2) 0.0215(3) -0.0023(3)
Au4 0.0467(3) 0.0370(2) 0.0330(2) -0.00094(18) 0.01086(18) -0.0022(2)
Au5 0.0469(3) 0.0344(2) 0.0299(2) -0.00194(17) 0.00996(18) -0.00215(19)
Au6 0.0674(3) 0.0383(3) 0.0345(2) 0.00152(19) 0.0174(2) -0.0058(2)
B1 0.069(11) 0.054(10) 0.056(10) 0.014(8) 0.029(9) 0.024(9)
F1 0.119(15) 0.18(2) 0.21(2) -0.102(19) 0.033(15) 0.003(15)
F2 0.191(19) 0.131(15) 0.164(16) 0.094(13) 0.123(15) 0.056(14)
F3 0.078(8) 0.117(12) 0.115(11) 0.065(10) 0.014(7) 0.011(8)
F4 0.063(7) 0.163(16) 0.111(11) 0.011(11) 0.024(7) 0.042(9)
B2 0.054(10) 0.105(19) 0.047(10) 0.002(11) 0.009(8) -0.002(11)
F5 0.082(10) 0.24(3) 0.143(16) 0.013(17) -0.028(10) -0.002(14)
F6 0.21(2) 0.26(3) 0.135(18) -0.08(2) 0.071(17) 0.05(2)
F7 0.16(2) 0.128(19) 0.38(5) 0.10(3) -0.09(2) -0.058(16)
F8 0.127(16) 0.25(3) 0.18(2) 0.13(2) 0.014(14) -0.005(17)

loop_
_atom_type_symbol
_atom_type_description
_atom_type_scat_dispersion_real
_atom_type_scat_dispersion_imag
_atom_type_scat_source
C C 0.0033 0.0016 'International Tables Vol C Tables 4.2.6.8 and 6.1.1.4'
H H 0.0000 0.0000 'International Tables Vol C Tables 4.2.6.8 and 6.1.1.4'
B B 0.0013 0.0007 'International Tables Vol C Tables 4.2.6.8 and 6.1.1.4'
N N 0.0061 0.0033 'International Tables Vol C Tables 4.2.6.8 and 6.1.1.4'
F F 0.0171 0.0103 'International Tables Vol C Tables 4.2.6.8 and 6.1.1.4'
P P 0.1023 0.0942 'International Tables Vol C Tables 4.2.6.8 and 6.1.1.4'
Au Au -2.0133 8.8022 'International Tables Vol C Tables 4.2.6.8 and 6.1.1.4'

loop_
_geom_angle_atom_site_label_1
_geom_angle_atom_site_label_2
_geom_angle_atom_site_label_3
_geom_angle
N1 C1 C4 114.8(12)
N1 C1 C2 111.5(12)
C4 C1 C2 108.3(11)
N1 C1 H1 107.3
C4 C1 H1 107.3
C2 C1 H1 107.3
N2 C2 C3 115.3(10)
N2 C2 C1 112.1(10)
C3 C2 C1 108.5(11)
N2 C2 H2 106.8
C3 C2 H2 106.8
C1 C2 H2 106.8
C5 C3 C2 113.3(12)
C5 C3 C11 108.4(14)
C2 C3 C11 106.5(11)
C5 C3 H3 109.5
C2 C3 H3 109.5
C11 C3 H3 109.5
C10 C4 C16 104.9(13)
C10 C4 C1 105.5(12)
C16 C4 C1 109.7(12)
C10 C4 H4 112.1
C16 C4 H4 112.1
C1 C4 H4 112.1
C3 C5 C6 132.4(19)
C3 C5 C10 110.5(13)
C6 C5 C10 117.1(19)
C5 C6 C7 121(2)
C5 C6 H6 119.5
C7 C6 H6 119.5
C8 C7 C6 120(2)
C8 C7 H7 119.9
C6 C7 H7 119.9
C7 C8 C9 123(2)
C7 C8 H8 118.6
C9 C8 H8 118.6
C8 C9 C10 120(2)
C8 C9 H9 120.0
C10 C9 H9 120.0
C9 C10 C4 129.5(17)
C9 C10 C5 118.8(17)
C4 C10 C5 111.5(14)
C16 C11 C12 119.3(15)
C16 C11 C3 111.7(13)
C12 C11 C3 129.0(16)
C13 C12 C11 121(2)
C13 C12 H12 119.6
C11 C12 H12 119.6
C12 C13 C14 119.9(19)
C12 C13 H13 120.0
C14 C13 H13 120.0
C15 C14 C13 121.7(17)
C15 C14 H14 119.2
C13 C14 H14 119.2
C14 C15 C16 117.9(19)
C14 C15 H15 121.0
C16 C15 H15 121.0
C11 C16 C15 120.2(15)
C11 C16 C4 114.2(13)
C15 C16 C4 125.5(16)
C18 C17 C22 119.2(17)
C18 C17 P1 117.3(15)
C22 C17 P1 122.9(14)
C17 C18 C19 119.3(19)
C17 C18 H18 120.4
C19 C18 H18 120.4
C20 C19 C18 118(2)
C20 C19 H19 121.2
C18 C19 H19 121.2
C19 C20 C21 123(2)
C19 C20 H20 118.7
C21 C20 H20 118.7
C22 C21 C20 126.8(19)
C22 C21 H21 116.6
C20 C21 H21 116.6
C21 C22 C17 114(2)
C21 C22 H22 123.2
C17 C22 H22 123.2
C24 C23 C28 115.4(18)
C24 C23 P1 124.7(15)
C28 C23 P1 119.8(15)
C25 C24 C23 128(2)
C25 C24 H24 115.8
C23 C24 H24 115.8
C24 C25 C26 116(3)
C24 C25 H25 122.2
C26 C25 H25 122.2
C25 C26 C27 117(2)
C25 C26 H26 121.3
C27 C26 H26 121.3
C28 C27 C26 121(2)
C28 C27 H27 119.3
C26 C27 H27 119.3
C27 C28 C23 122(2)
C27 C28 H28 119.2
C23 C28 H28 119.2
C34 C29 C30 117(2)
C34 C29 P1 128.1(16)
C30 C29 P1 115.0(15)
C31 C30 C29 114(2)
C31 C30 H30 122.9
C29 C30 H30 122.9
C32 C31 C30 126(2)
C32 C31 H31 117.1
C30 C31 H31 117.1
C33 C32 C31 116(3)
C33 C32 H32 121.9
C31 C32 H32 121.9
C32 C33 C34 124(3)
C32 C33 H33 118.0
C34 C33 H33 118.0
C29 C34 C33 123(2)
C29 C34 H34 118.5
C33 C34 H34 118.5
C36 C35 C40 119.4(18)
C36 C35 P2 122.0(15)
C40 C35 P2 118.5(13)
C35 C36 C37 115.1(19)
C35 C36 H36 122.5
C37 C36 H36 122.5
C38 C37 C36 123(2)
C38 C37 H37 118.4
C36 C37 H37 118.4
C37 C38 C39 120(2)
C37 C38 H38 120.1
C39 C38 H38 120.1
C38 C39 C40 120(3)
C38 C39 H39 119.8
C40 C39 H39 119.8
C35 C40 C39 121(2)
C35 C40 H40 119.3
C39 C40 H40 119.3
C42 C41 C46 121(2)
C42 C41 P2 119.1(18)
C46 C41 P2 118.9(15)
C41 C42 C43 118(3)
C41 C42 H42 121.0
C43 C42 H42 121.0
C44 C43 C42 117(3)
C44 C43 H43 121.4
C42 C43 H43 121.4
C43 C44 C45 122(3)
C43 C44 H44 119.1
C45 C44 H44 119.1
C46 C45 C44 117(3)
C46 C45 H45 121.4
C44 C45 H45 121.4
C41 C46 C45 123(2)
C41 C46 H46 118.3
C45 C46 H46 118.3
C48 C47 C52 120(2)
C48 C47 P2 123.1(18)
C52 C47 P2 117.0(14)
C47 C48 C49 121(3)
C47 C48 H48 119.3
C49 C48 H48 119.3
C48 C49 C50 118(3)
C48 C49 H49 120.8
C50 C49 H49 120.8
C51 C50 C49 117(3)
C51 C50 H50 121.6
C49 C50 H50 121.6
C52 C51 C50 124(3)
C52 C51 H51 118.1
C50 C51 H51 118.1
C51 C52 C47 119(2)
C51 C52 H52 120.6
C47 C52 H52 120.6
C58 C53 C54 120(2)
C58 C53 P3 120(2)
C54 C53 P3 119.7(17)
C55 C54 C53 119(2)
C55 C54 H54 120.4
C53 C54 H54 120.4
C54 C55 C56 125(2)
C54 C55 H55 117.7
C56 C55 H55 117.7
C55 C56 C57 113(2)
C55 C56 H56 123.3
C57 C56 H56 123.3
C58 C57 C56 120(2)
C58 C57 H57 120.1
C56 C57 H57 120.1
C53 C58 C57 123(2)
C53 C58 H58 118.5
C57 C58 H58 118.5
C60 C59 C64 116(2)
C60 C59 P3 122.8(19)
C64 C59 P3 120.8(12)
C61 C60 C59 121(3)
C61 C60 H60 119.5
C59 C60 H60 119.5
C60 C61 C62 123(2)
C60 C61 H61 118.3
C62 C61 H61 118.3
C63 C62 C61 118(2)
C63 C62 H62 121.0
C61 C62 H62 121.0
C62 C63 C64 121(2)
C62 C63 H63 119.6
C64 C63 H63 119.6
C63 C64 C59 120.4(17)
C63 C64 H64 119.8
C59 C64 H64 119.8
C70 C65 C66 120.0
C70 C65 P3 120.6(8)
C66 C65 P3 118.6(8)
C65 C70 C69 120.0
C65 C70 H70 120.0
C69 C70 H70 120.0
C70 C69 C68 120.0
C70 C69 H69 120.0
C68 C69 H69 120.0
C67 C68 C69 120.0
C67 C68 H68 120.0
C69 C68 H68 120.0
C66 C67 C68 120.0
C66 C67 H67 120.0
C68 C67 H67 120.0
C67 C66 C65 120.0
C67 C66 H66 120.0
C65 C66 H66 120.0
C72 C71 C76 119.7(16)
C72 C71 P4 121.3(12)
C76 C71 P4 118.9(13)
C71 C72 C73 121.7(18)
C71 C72 H72 119.2
C73 C72 H72 119.2
C74 C73 C72 120(2)
C74 C73 H73 120.0
C72 C73 H73 120.0
C73 C74 C75 122(2)
C73 C74 H74 119.2
C75 C74 H74 119.2
C76 C75 C74 118(2)
C76 C75 H75 120.9
C74 C75 H75 120.9
C75 C76 C71 118.4(19)
C75 C76 H76 120.8
C71 C76 H76 120.8
C78 C77 C82 122.1(17)
C78 C77 P4 118.1(14)
C82 C77 P4 119.7(14)
C77 C78 C79 120.6(18)
C77 C78 H78 119.7
C79 C78 H78 119.7
C80 C79 C78 116.5(18)
C80 C79 H79 121.8
C78 C79 H79 121.8
C81 C80 C79 122.9(19)
C81 C80 H80 118.5
C79 C80 H80 118.5
C80 C81 C82 120(2)
C80 C81 H81 120.0
C82 C81 H81 120.0
C81 C82 C77 117(2)
C81 C82 H82 121.3
C77 C82 H82 121.3
C88 C83 C84 122.0(16)
C88 C83 P4 116.0(12)
C84 C83 P4 121.9(13)
C83 C84 C85 118(2)
C83 C84 H84 121.2
C85 C84 H84 121.2
C86 C85 C84 122(2)
C86 C85 H85 119.2
C84 C85 H85 119.2
C85 C86 C87 118(2)
C85 C86 H86 121.2
C87 C86 H86 121.2
C88 C87 C86 122.4(19)
C88 C87 H87 118.8
C86 C87 H87 118.8
C87 C88 C83 118.4(18)
C87 C88 H88 120.8
C83 C88 H88 120.8
C90 C89 C94 119.3(14)
C90 C89 P5 120.8(13)
C94 C89 P5 119.7(11)
C91 C90 C89 118.6(17)
C91 C90 H90 120.7
C89 C90 H90 120.7
C90 C91 C92 120.3(19)
C90 C91 H91 119.9
C92 C91 H91 119.9
C91 C92 C93 121.4(17)
C91 C92 H92 119.3
C93 C92 H92 119.3
C94 C93 C92 117.8(18)
C94 C93 H93 121.1
C92 C93 H93 121.1
C93 C94 C89 122.0(17)
C93 C94 H94 119.0
C89 C94 H94 119.0
C100 C95 C96 116.4(14)
C100 C95 P5 123.8(12)
C96 C95 P5 119.8(12)
C97 C96 C95 118.7(17)
C97 C96 H96 120.6
C95 C96 H96 120.6
C98 C97 C96 124.1(18)
C98 C97 H97 118.0
C96 C97 H97 118.0
C97 C98 C99 118.5(17)
C97 C98 H98 120.7
C99 C98 H98 120.7
C98 C99 C100 122(2)
C98 C99 H99 118.9
C100 C99 H99 118.9
C99 C100 C95 120.1(19)
C99 C100 H100 120.0
C95 C100 H100 120.0
C106 C101 C102 122.8(14)
C106 C101 P5 125.4(11)
C102 C101 P5 111.7(12)
C103 C102 C101 113.9(16)
C103 C102 H102 123.1
C101 C102 H102 123.1
C104 C103 C102 122.6(16)
C104 C103 H103 118.7
C102 C103 H103 118.7
C103 C104 C105 118.3(16)
C103 C104 H104 120.9
C105 C104 H104 120.9
C106 C105 C104 119.0(18)
C106 C105 H105 120.5
C104 C105 H105 120.5
C105 C106 C101 123.3(16)
C105 C106 H106 118.4
C101 C106 H106 118.4
C108 C107 C112 115(2)
C108 C107 P6 124.1(19)
C112 C107 P6 120.4(17)
C107 C108 C109 125(3)
C107 C108 H108 117.7
C109 C108 H108 117.7
C110 C109 C108 114(3)
C110 C109 H109 123.1
C108 C109 H109 123.1
C109 C110 C111 124(3)
C109 C110 H110 117.9
C111 C110 H110 117.9
C112 C111 C110 122(3)
C112 C111 H111 119.1
C110 C111 H111 119.1
C111 C112 C107 120(3)
C111 C112 H112 120.2
C107 C112 H112 120.2
C118 C113 C114 120.9(19)
C118 C113 P6 118.8(15)
C114 C113 P6 119.3(16)
C115 C114 C113 116(2)
C115 C114 H114 122.0
C113 C114 H114 122.0
C116 C115 C114 119(2)
C116 C115 H115 120.3
C114 C115 H115 120.3
C115 C116 C117 122(2)
C115 C116 H116 119.0
C117 C116 H116 119.0
C116 C117 C118 126(3)
C116 C117 H117 116.8
C118 C117 H117 116.8
C117 C118 C113 115(2)
C117 C118 H118 122.7
C113 C118 H118 122.7
C120 C119 C124 120.6(17)
C120 C119 P6 120.8(14)
C124 C119 P6 117.3(12)
C119 C120 C121 117.6(18)
C119 C120 H120 121.2
C121 C120 H120 121.2
C122 C121 C120 117.9(18)
C122 C121 H121 121.1
C120 C121 H121 121.1
C123 C122 C121 122(2)
C123 C122 H122 119.1
C121 C122 H122 119.1
C122 C123 C124 124.1(19)
C122 C123 H123 117.9
C124 C123 H123 117.9
C119 C124 C123 117.8(15)
C119 C124 H124 121.1
C123 C124 H124 121.1
C1 N1 Au2 123.3(10)
C1 N1 Au1 116.7(9)
Au2 N1 Au1 90.8(4)
C1 N1 Au3 119.4(9)
Au2 N1 Au3 91.8(4)
Au1 N1 Au3 109.3(6)
C2 N2 Au5 122.1(9)
C2 N2 Au6 118.2(7)
Au5 N2 Au6 94.5(5)
C2 N2 Au4 119.6(8)
Au5 N2 Au4 91.6(4)
Au6 N2 Au4 105.4(5)
C29 P1 C17 107.6(8)
C29 P1 C23 106.1(10)
C17 P1 C23 104.0(9)
C29 P1 Au1 114.0(7)
C17 P1 Au1 113.3(6)
C23 P1 Au1 111.1(6)
C47 P2 C35 104.5(8)
C47 P2 C41 103.5(10)
C35 P2 C41 106.2(9)
C47 P2 Au2 116.0(7)
C35 P2 Au2 113.1(6)
C41 P2 Au2 112.5(7)
C59 P3 C53 102.4(10)
C59 P3 C65 104.1(9)
C53 P3 C65 106.7(9)
C59 P3 Au3 122.9(6)
C53 P3 Au3 105.7(7)
C65 P3 Au3 113.6(5)
C71 P4 C83 104.2(7)
C71 P4 C77 106.4(7)
C83 P4 C77 105.4(7)
C71 P4 Au4 118.3(5)
C83 P4 Au4 107.6(5)
C77 P4 Au4 113.8(5)
C95 P5 C101 104.4(7)
C95 P5 C89 106.5(6)
C101 P5 C89 104.2(7)
C95 P5 Au5 112.1(5)
C101 P5 Au5 113.3(4)
C89 P5 Au5 115.4(6)
C119 P6 C113 105.7(9)
C119 P6 C107 107.5(9)
C113 P6 C107 105.4(9)
C119 P6 Au6 111.3(5)
C113 P6 Au6 113.4(8)
C107 P6 Au6 113.1(6)
N1 Au1 P1 175.5(3)
N1 Au1 Au2 44.5(3)
P1 Au1 Au2 131.54(11)
N1 Au2 P2 176.6(4)
N1 Au2 Au1 44.7(3)
P2 Au2 Au1 133.37(12)
N1 Au2 Au3 44.2(4)
P2 Au2 Au3 133.67(13)
Au1 Au2 Au3 69.68(3)
N1 Au3 P3 166.6(3)
N1 Au3 Au2 44.0(3)
P3 Au3 Au2 122.62(13)
N1 Au3 Au4 82.8(3)
P3 Au3 Au4 110.13(13)
Au2 Au3 Au4 125.87(3)
N2 Au4 P4 166.7(3)
N2 Au4 Au5 43.5(3)
P4 Au4 Au5 123.14(10)
N2 Au4 Au3 81.7(3)
P4 Au4 Au3 111.04(10)
Au5 Au4 Au3 123.54(3)
N2 Au4 Au6 36.9(3)
P4 Au4 Au6 142.69(10)
Au5 Au4 Au6 57.14(2)
Au3 Au4 Au6 89.30(3)
N2 Au5 P5 173.6(3)
N2 Au5 Au4 44.9(3)
P5 Au5 Au4 134.17(9)
N2 Au5 Au6 42.9(3)
P5 Au5 Au6 131.02(9)
Au4 Au5 Au6 67.05(3)
N2 Au6 P6 176.4(3)
N2 Au6 Au5 42.6(3)
P6 Au6 Au5 133.85(12)
N2 Au6 Au4 37.7(3)
P6 Au6 Au4 142.30(13)
Au5 Au6 Au4 55.820(18)
F1 B1 F3 109.6(19)
F1 B1 F4 113(2)
F3 B1 F4 111.6(16)
F1 B1 F2 105.6(19)
F3 B1 F2 108(2)
F4 B1 F2 109.3(17)
F6 B2 F5 107(2)
F6 B2 F8 111(3)
F5 B2 F8 115(2)
F6 B2 F7 107(3)
F5 B2 F7 114(3)
F8 B2 F7 103(2)

loop_
_geom_bond_atom_site_label_1
_geom_bond_atom_site_label_2
_geom_bond_distance
C1 N1 1.437(17)
C1 C4 1.55(2)
C1 C2 1.577(17)
C1 H1 0.9800
C2 N2 1.449(15)
C2 C3 1.505(18)
C2 H2 0.9800
C3 C5 1.36(2)
C3 C11 1.57(2)
C3 H3 0.9800
C4 C10 1.49(2)
C4 C16 1.536(19)
C4 H4 0.9800
C5 C6 1.36(3)
C5 C10 1.53(2)
C6 C7 1.53(4)
C6 H6 0.9300
C7 C8 1.31(4)
C7 H7 0.9300
C8 C9 1.41(3)
C8 H8 0.9300
C9 C10 1.45(2)
C9 H9 0.9300
C11 C16 1.34(2)
C11 C12 1.41(2)
C12 C13 1.30(3)
C12 H12 0.9300
C13 C14 1.36(3)
C13 H13 0.9300
C14 C15 1.36(3)
C14 H14 0.9300
C15 C16 1.39(2)
C15 H15 0.9300
C17 C18 1.43(2)
C17 C22 1.49(3)
C17 P1 1.800(17)
C18 C19 1.47(3)
C18 H18 0.9300
C19 C20 1.30(3)
C19 H19 0.9300
C20 C21 1.37(3)
C20 H20 0.9300
C21 C22 1.34(3)
C21 H21 0.9300
C22 H22 0.9300
C23 C24 1.40(3)
C23 C28 1.41(3)
C23 P1 1.833(17)
C24 C25 1.33(3)
C24 H24 0.9300
C25 C26 1.45(4)
C25 H25 0.9300
C26 C27 1.48(4)
C26 H26 0.9300
C27 C28 1.32(3)
C27 H27 0.9300
C28 H28 0.9300
C29 C34 1.39(3)
C29 C30 1.46(2)
C29 P1 1.74(2)
C30 C31 1.45(3)
C30 H30 0.9300
C31 C32 1.43(4)
C31 H31 0.9300
C32 C33 1.23(4)
C32 H32 0.9300
C33 C34 1.44(4)
C33 H33 0.9300
C34 H34 0.9300
C35 C36 1.39(2)
C35 C40 1.39(2)
C35 P2 1.81(2)
C36 C37 1.50(3)
C36 H36 0.9300
C37 C38 1.31(4)
C37 H37 0.9300
C38 C39 1.35(3)
C38 H38 0.9300
C39 C40 1.41(3)
C39 H39 0.9300
C40 H40 0.9300
C41 C42 1.34(3)
C41 C46 1.38(3)
C41 P2 1.83(2)
C42 C43 1.53(3)
C42 H42 0.9300
C43 C44 1.40(4)
C43 H43 0.9300
C44 C45 1.41(3)
C44 H44 0.9300
C45 C46 1.39(2)
C45 H45 0.9300
C46 H46 0.9300
C47 C48 1.37(3)
C47 C52 1.49(3)
C47 P2 1.765(19)
C48 C49 1.45(4)
C48 H48 0.9300
C49 C50 1.49(5)
C49 H49 0.9300
C50 C51 1.43(4)
C50 H50 0.9300
C51 C52 1.36(3)
C51 H51 0.9300
C52 H52 0.9300
C53 C58 1.31(3)
C53 C54 1.43(3)
C53 P3 1.80(2)
C54 C55 1.37(3)
C54 H54 0.9300
C55 C56 1.43(4)
C55 H55 0.9300
C56 C57 1.46(4)
C56 H56 0.9300
C57 C58 1.43(3)
C57 H57 0.9300
C58 H58 0.9300
C59 C60 1.36(3)
C59 C64 1.47(3)
C59 P3 1.79(2)
C60 C61 1.34(4)
C60 H60 0.9300
C61 C62 1.39(3)
C61 H61 0.9300
C62 C63 1.35(3)
C62 H62 0.9300
C63 C64 1.37(3)
C63 H63 0.9300
C64 H64 0.9300
C65 C70 1.3900
C65 C66 1.3900
C65 P3 1.796(12)
C70 C69 1.3900
C70 H70 0.9300
C69 C68 1.3900
C69 H69 0.9300
C68 C67 1.3900
C68 H68 0.9300
C67 C66 1.3900
C67 H67 0.9300
C66 H66 0.9300
C71 C72 1.36(3)
C71 C76 1.43(2)
C71 P4 1.805(17)
C72 C73 1.41(3)
C72 H72 0.9300
C73 C74 1.33(3)
C73 H73 0.9300
C74 C75 1.44(4)
C74 H74 0.9300
C75 C76 1.42(3)
C75 H75 0.9300
C76 H76 0.9300
C77 C78 1.33(2)
C77 C82 1.40(3)
C77 P4 1.847(15)
C78 C79 1.42(2)
C78 H78 0.9300
C79 C80 1.37(3)
C79 H79 0.9300
C80 C81 1.36(3)
C80 H80 0.9300
C81 C82 1.40(3)
C81 H81 0.9300
C82 H82 0.9300
C83 C88 1.39(2)
C83 C84 1.40(2)
C83 P4 1.821(15)
C84 C85 1.41(3)
C84 H84 0.9300
C85 C86 1.39(3)
C85 H85 0.9300
C86 C87 1.41(3)
C86 H86 0.9300
C87 C88 1.38(3)
C87 H87 0.9300
C88 H88 0.9300
C89 C90 1.385(19)
C89 C94 1.39(2)
C89 P5 1.830(14)
C90 C91 1.34(2)
C90 H90 0.9300
C91 C92 1.36(3)
C91 H91 0.9300
C92 C93 1.39(2)
C92 H92 0.9300
C93 C94 1.31(2)
C93 H93 0.9300
C94 H94 0.9300
C95 C100 1.39(2)
C95 C96 1.44(2)
C95 P5 1.797(14)
C96 C97 1.36(2)
C96 H96 0.9300
C97 C98 1.33(3)
C97 H97 0.9300
C98 C99 1.34(3)
C98 H98 0.9300
C99 C100 1.39(2)
C99 H99 0.9300
C100 H100 0.9300
C101 C106 1.36(2)
C101 C102 1.456(19)
C101 P5 1.811(14)
C102 C103 1.45(3)
C102 H102 0.9300
C103 C104 1.42(3)
C103 H103 0.9300
C104 C105 1.46(3)
C104 H104 0.9300
C105 C106 1.35(2)
C105 H105 0.9300
C106 H106 0.9300
C107 C108 1.38(3)
C107 C112 1.38(3)
C107 P6 1.84(2)
C108 C109 1.42(4)
C108 H108 0.9300
C109 C110 1.29(4)
C109 H109 0.9300
C110 C111 1.35(4)
C110 H110 0.9300
C111 C112 1.34(4)
C111 H111 0.9300
C112 H112 0.9300
C113 C118 1.38(3)
C113 C114 1.46(3)
C113 P6 1.830(19)
C114 C115 1.39(3)
C114 H114 0.9300
C115 C116 1.30(4)
C115 H115 0.9300
C116 C117 1.30(4)
C116 H116 0.9300
C117 C118 1.32(3)
C117 H117 0.9300
C118 H118 0.9300
C119 C120 1.39(2)
C119 C124 1.41(2)
C119 P6 1.827(17)
C120 C121 1.49(3)
C120 H120 0.9300
C121 C122 1.40(3)
C121 H121 0.9300
C122 C123 1.27(3)
C122 H122 0.9300
C123 C124 1.41(2)
C123 H123 0.9300
C124 H124 0.9300
N1 Au2 2.082(10)
N1 Au1 2.088(11)
N1 Au3 2.090(13)
N2 Au5 2.049(11)
N2 Au6 2.062(10)
N2 Au4 2.101(12)
P1 Au1 2.244(4)
P2 Au2 2.253(4)
P3 Au3 2.256(5)
P4 Au4 2.267(4)
P5 Au5 2.241(3)
P6 Au6 2.254(4)
Au1 Au2 2.9702(11)
Au2 Au3 2.9963(11)
Au3 Au4 3.0356(9)
Au4 Au5 2.9742(9)
Au4 Au6 3.3105(9)
Au5 Au6 3.0198(10)
B1 F1 1.32(3)
B1 F3 1.32(2)
B1 F4 1.36(2)
B1 F2 1.38(3)
B2 F6 1.17(3)
B2 F5 1.28(3)
B2 F8 1.28(3)
B2 F7 1.33(4)

loop_
_geom_torsion_atom_site_label_1
_geom_torsion_atom_site_label_2
_geom_torsion_atom_site_label_3
_geom_torsion_atom_site_label_4
_geom_torsion
N1 C1 C2 N2 -97.1(13)
C4 C1 C2 N2 135.7(12)
N1 C1 C2 C3 134.4(12)
C4 C1 C2 C3 7.1(14)
N2 C2 C3 C5 -70.3(16)
C1 C2 C3 C5 56.4(15)
N2 C2 C3 C11 170.6(11)
C1 C2 C3 C11 -62.7(14)
N1 C1 C4 C10 173.7(12)
C2 C1 C4 C10 -61.0(14)
N1 C1 C4 C16 -73.8(17)
C2 C1 C4 C16 51.5(15)
C2 C3 C5 C6 122.0(17)
C11 C3 C5 C6 -120.0(18)
C2 C3 C5 C10 -60.5(16)
C11 C3 C5 C10 57.5(15)
C3 C5 C6 C7 176.3(17)
C10 C5 C6 C7 -1(2)
C5 C6 C7 C8 -1(3)
C6 C7 C8 C9 3(3)
C7 C8 C9 C10 -1(3)
C8 C9 C10 C4 -175.3(17)
C8 C9 C10 C5 -1(2)
C16 C4 C10 C9 118.7(17)
C1 C4 C10 C9 -125.5(16)
C16 C4 C10 C5 -55.8(15)
C1 C4 C10 C5 60.0(15)
C3 C5 C10 C9 -175.6(14)
C6 C5 C10 C9 2(2)
C3 C5 C10 C4 -0.4(17)
C6 C5 C10 C4 177.5(13)
C5 C3 C11 C16 -59.7(18)
C2 C3 C11 C16 62.5(17)
C5 C3 C11 C12 117(2)
C2 C3 C11 C12 -120(2)
C16 C11 C12 C13 3(3)
C3 C11 C12 C13 -174(2)
C11 C12 C13 C14 -3(4)
C12 C13 C14 C15 4(4)
C13 C14 C15 C16 -4(3)
C12 C11 C16 C15 -3(3)
C3 C11 C16 C15 174.9(14)
C12 C11 C16 C4 -178.6(18)
C3 C11 C16 C4 -1(2)
C14 C15 C16 C11 3(3)
C14 C15 C16 C4 179.0(16)
C10 C4 C16 C11 56.0(18)
C1 C4 C16 C11 -56.9(19)
C10 C4 C16 C15 -119.8(17)
C1 C4 C16 C15 127.3(16)
C22 C17 C18 C19 8(3)
P1 C17 C18 C19 179.4(15)
C17 C18 C19 C20 -8(3)
C18 C19 C20 C21 9(4)
C19 C20 C21 C22 -9(4)
C20 C21 C22 C17 8(4)
C18 C17 C22 C21 -7(3)
P1 C17 C22 C21 -178.3(17)
C28 C23 C24 C25 -2(3)
P1 C23 C24 C25 175.4(18)
C23 C24 C25 C26 1(4)
C24 C25 C26 C27 3(4)
C25 C26 C27 C28 -6(4)
C26 C27 C28 C23 5(4)
C24 C23 C28 C27 -1(3)
P1 C23 C28 C27 -178.6(17)
C34 C29 C30 C31 -2(3)
P1 C29 C30 C31 -175.3(17)
C29 C30 C31 C32 -3(4)
C30 C31 C32 C33 8(4)
C31 C32 C33 C34 -7(5)
C30 C29 C34 C33 2(4)
P1 C29 C34 C33 175(2)
C32 C33 C34 C29 3(5)
C40 C35 C36 C37 8(3)
P2 C35 C36 C37 -174.5(15)
C35 C36 C37 C38 -10(3)
C36 C37 C38 C39 8(4)
C37 C38 C39 C40 -3(4)
C36 C35 C40 C39 -5(3)
P2 C35 C40 C39 177.9(15)
C38 C39 C40 C35 2(3)
C46 C41 C42 C43 8(5)
P2 C41 C42 C43 178(2)
C41 C42 C43 C44 -5(5)
C42 C43 C44 C45 5(6)
C43 C44 C45 C46 -7(5)
C42 C41 C46 C45 -11(4)
P2 C41 C46 C45 178.9(18)
C44 C45 C46 C41 10(4)
C52 C47 C48 C49 11(4)
P2 C47 C48 C49 -174.6(19)
C47 C48 C49 C50 -8(4)
C48 C49 C50 C51 -2(5)
C49 C50 C51 C52 9(5)
C50 C51 C52 C47 -6(5)
C48 C47 C52 C51 -4(4)
P2 C47 C52 C51 -179(2)
C58 C53 C54 C55 -1(4)
P3 C53 C54 C55 -172(2)
C53 C54 C55 C56 -2(4)
C54 C55 C56 C57 0(4)
C55 C56 C57 C58 4(4)
C54 C53 C58 C57 5(4)
P3 C53 C58 C57 176(2)
C56 C57 C58 C53 -7(4)
C64 C59 C60 C61 -1(5)
P3 C59 C60 C61 -175(3)
C59 C60 C61 C62 -2(6)
C60 C61 C62 C63 3(5)
C61 C62 C63 C64 -1(4)
C62 C63 C64 C59 -1(4)
C60 C59 C64 C63 2(4)
P3 C59 C64 C63 176.7(18)
C66 C65 C70 C69 0.0
P3 C65 C70 C69 -169.9(12)
C65 C70 C69 C68 0.0
C70 C69 C68 C67 0.0
C69 C68 C67 C66 0.0
C68 C67 C66 C65 0.0
C70 C65 C66 C67 0.0
P3 C65 C66 C67 170.1(12)
C76 C71 C72 C73 -1(3)
P4 C71 C72 C73 175.6(17)
C71 C72 C73 C74 5(4)
C72 C73 C74 C75 -8(4)
C73 C74 C75 C76 7(4)
C74 C75 C76 C71 -4(3)
C72 C71 C76 C75 1(3)
P4 C71 C76 C75 -176.1(15)
C82 C77 C78 C79 -7(3)
P4 C77 C78 C79 169.3(14)
C77 C78 C79 C80 8(3)
C78 C79 C80 C81 -7(3)
C79 C80 C81 C82 5(4)
C80 C81 C82 C77 -3(3)
C78 C77 C82 C81 5(3)
P4 C77 C82 C81 -171.8(15)
C88 C83 C84 C85 -8(3)
P4 C83 C84 C85 174.3(17)
C83 C84 C85 C86 8(4)
C84 C85 C86 C87 -4(4)
C85 C86 C87 C88 -1(3)
C86 C87 C88 C83 1(3)
C84 C83 C88 C87 3(3)
P4 C83 C88 C87 -178.5(14)
C94 C89 C90 C91 -4(3)
P5 C89 C90 C91 170.2(19)
C89 C90 C91 C92 9(4)
C90 C91 C92 C93 -9(4)
C91 C92 C93 C94 4(3)
C92 C93 C94 C89 2(3)
C90 C89 C94 C93 -2(3)
P5 C89 C94 C93 -175.9(14)
C100 C95 C96 C97 2(2)
P5 C95 C96 C97 -179.2(14)
C95 C96 C97 C98 -1(3)
C96 C97 C98 C99 -2(3)
C97 C98 C99 C100 4(3)
C98 C99 C100 C95 -2(3)
C96 C95 C100 C99 -1(3)
P5 C95 C100 C99 -179.5(15)
C106 C101 C102 C103 5(2)
P5 C101 C102 C103 -178.9(12)
C101 C102 C103 C104 -4(3)
C102 C103 C104 C105 3(3)
C103 C104 C105 C106 -1(3)
C104 C105 C106 C101 2(3)
C102 C101 C106 C105 -4(3)
P5 C101 C106 C105 -179.6(14)
C112 C107 C108 C109 6(3)
P6 C107 C108 C109 -178.0(19)
C107 C108 C109 C110 -9(4)
C108 C109 C110 C111 5(4)
C109 C110 C111 C112 1(4)
C110 C111 C112 C107 -4(3)
C108 C107 C112 C111 1(3)
P6 C107 C112 C111 -175.4(17)
C118 C113 C114 C115 -2(3)
P6 C113 C114 C115 -171.0(17)
C113 C114 C115 C116 1(3)
C114 C115 C116 C117 4(4)
C115 C116 C117 C118 -10(5)
C116 C117 C118 C113 8(5)
C114 C113 C118 C117 -2(4)
P6 C113 C118 C117 167(2)
C124 C119 C120 C121 6(3)
P6 C119 C120 C121 172.2(19)
C119 C120 C121 C122 -2(4)
C120 C121 C122 C123 -3(4)
C121 C122 C123 C124 4(4)
C120 C119 C124 C123 -4(3)
P6 C119 C124 C123 -171.5(13)
C122 C123 C124 C119 -1(3)
C4 C1 N1 Au2 40.6(16)
C2 C1 N1 Au2 -83.1(13)
C4 C1 N1 Au1 -69.9(14)
C2 C1 N1 Au1 166.4(8)
C4 C1 N1 Au3 155.0(10)
C2 C1 N1 Au3 31.4(14)
C3 C2 N2 Au5 46.3(14)
C1 C2 N2 Au5 -78.6(12)
C3 C2 N2 Au6 -70.0(13)
C1 C2 N2 Au6 165.2(9)
C3 C2 N2 Au4 159.5(9)
C1 C2 N2 Au4 34.6(14)
C34 C29 P1 C17 22(2)
C30 C29 P1 C17 -165.2(16)
C34 C29 P1 C23 -89(2)
C30 C29 P1 C23 83.9(17)
C34 C29 P1 Au1 148.8(19)
C30 C29 P1 Au1 -38.6(18)
C18 C17 P1 C29 90.8(16)
C22 C17 P1 C29 -97.6(18)
C18 C17 P1 C23 -156.9(15)
C22 C17 P1 C23 14.6(18)
C18 C17 P1 Au1 -36.2(16)
C22 C17 P1 Au1 135.4(15)
C24 C23 P1 C29 25.7(18)
C28 C23 P1 C29 -156.9(14)
C24 C23 P1 C17 -87.6(18)
C28 C23 P1 C17 89.8(15)
C24 C23 P1 Au1 150.1(15)
C28 C23 P1 Au1 -32.5(16)
C48 C47 P2 C35 28(2)
C52 C47 P2 C35 -157.6(15)
C48 C47 P2 C41 -83(2)
C52 C47 P2 C41 91.4(17)
C48 C47 P2 Au2 152.9(17)
C52 C47 P2 Au2 -32.4(17)
C36 C35 P2 C47 -99.1(18)
C40 C35 P2 C47 78.2(16)
C36 C35 P2 C41 10.0(19)
C40 C35 P2 C41 -172.8(14)
C36 C35 P2 Au2 133.8(15)
C40 C35 P2 Au2 -48.9(16)
C42 C41 P2 C47 37(3)
C46 C41 P2 C47 -152.4(19)
C42 C41 P2 C35 -73(3)
C46 C41 P2 C35 98(2)
C42 C41 P2 Au2 163(2)
C46 C41 P2 Au2 -26(2)
C60 C59 P3 C53 -36(3)
C64 C59 P3 C53 149.9(19)
C60 C59 P3 C65 75(3)
C64 C59 P3 C65 -99.1(19)
C60 C59 P3 Au3 -154(2)
C64 C59 P3 Au3 32(2)
C58 C53 P3 C59 -54(2)
C54 C53 P3 C59 117.5(18)
C58 C53 P3 C65 -162.7(19)
C54 C53 P3 C65 8.5(19)
C58 C53 P3 Au3 76(2)
C54 C53 P3 Au3 -112.8(16)
C70 C65 P3 C59 -26.0(12)
C66 C65 P3 C59 164.0(10)
C70 C65 P3 C53 81.9(12)
C66 C65 P3 C53 -88.1(12)
C70 C65 P3 Au3 -162.0(8)
C66 C65 P3 Au3 28.0(11)
C72 C71 P4 C83 158.0(15)
C76 C71 P4 C83 -24.9(14)
C72 C71 P4 C77 -90.9(15)
C76 C71 P4 C77 86.2(14)
C72 C71 P4 Au4 38.6(16)
C76 C71 P4 Au4 -144.3(11)
C88 C83 P4 C71 -66.7(14)
C84 C83 P4 C71 111.4(15)
C88 C83 P4 C77 -178.6(14)
C84 C83 P4 C77 -0.4(17)
C88 C83 P4 Au4 59.7(14)
C84 C83 P4 Au4 -122.2(14)
C78 C77 P4 C71 171.0(13)
C82 C77 P4 C71 -12.4(17)
C78 C77 P4 C83 -78.8(14)
C82 C77 P4 C83 97.9(16)
C78 C77 P4 Au4 38.9(15)
C82 C77 P4 Au4 -144.5(14)
C100 C95 P5 C101 13.0(16)
C96 C95 P5 C101 -165.3(12)
C100 C95 P5 C89 -97.0(15)
C96 C95 P5 C89 84.7(13)
C100 C95 P5 Au5 136.0(14)
C96 C95 P5 Au5 -42.4(13)
C106 C101 P5 C95 -100.7(13)
C102 C101 P5 C95 83.2(10)
C106 C101 P5 C89 10.9(14)
C102 C101 P5 C89 -165.2(10)
C106 C101 P5 Au5 137.2(12)
C102 C101 P5 Au5 -39.0(10)
C90 C89 P5 C95 28.4(16)
C94 C89 P5 C95 -157.6(12)
C90 C89 P5 C101 -81.7(14)
C94 C89 P5 C101 92.4(13)
C90 C89 P5 Au5 153.4(13)
C94 C89 P5 Au5 -32.5(14)
C120 C119 P6 C113 22(2)
C124 C119 P6 C113 -170.7(14)
C120 C119 P6 C107 -89.8(19)
C124 C119 P6 C107 77.2(14)
C120 C119 P6 Au6 145.9(16)
C124 C119 P6 Au6 -47.2(14)
C118 C113 P6 C119 75(2)
C114 C113 P6 C119 -115.5(17)
C118 C113 P6 C107 -171(2)
C114 C113 P6 C107 -2(2)
C118 C113 P6 Au6 -47(2)
C114 C113 P6 Au6 122.4(16)
C108 C107 P6 C119 26.9(18)
C112 C107 P6 C119 -157.4(14)
C108 C107 P6 C113 -85.5(18)
C112 C107 P6 C113 90.2(16)
C108 C107 P6 Au6 150.1(15)
C112 C107 P6 Au6 -34.2(16)
C1 N1 Au1 P1 99(4)
Au2 N1 Au1 P1 -30(5)
Au3 N1 Au1 P1 -122(4)
C1 N1 Au1 Au2 128.5(12)
Au3 N1 Au1 Au2 -92.2(5)
C29 P1 Au1 N1 103(5)
C17 P1 Au1 N1 -134(4)
C23 P1 Au1 N1 -17(5)
C29 P1 Au1 Au2 75.1(7)
C17 P1 Au1 Au2 -161.4(7)
C23 P1 Au1 Au2 -44.7(7)
C1 N1 Au2 P2 -180(100)
Au1 N1 Au2 P2 -57(6)
Au3 N1 Au2 P2 53(6)
C1 N1 Au2 Au1 -123.2(13)
Au3 N1 Au2 Au1 109.4(6)
C1 N1 Au2 Au3 127.4(12)
Au1 N1 Au2 Au3 -109.4(6)
C47 P2 Au2 N1 11(6)
C35 P2 Au2 N1 132(6)
C41 P2 Au2 N1 -107(6)
C47 P2 Au2 Au1 -42.3(7)
C35 P2 Au2 Au1 78.4(7)
C41 P2 Au2 Au1 -161.3(8)
C47 P2 Au2 Au3 61.7(7)
C35 P2 Au2 Au3 -177.6(6)
C41 P2 Au2 Au3 -57.3(9)
P1 Au1 Au2 N1 177.0(5)
N1 Au1 Au2 P2 176.1(5)
P1 Au1 Au2 P2 -7.0(2)
N1 Au1 Au2 Au3 44.5(5)
P1 Au1 Au2 Au3 -138.49(17)
C1 N1 Au3 P3 -126.5(13)
Au2 N1 Au3 P3 3.9(18)
Au1 N1 Au3 P3 95.4(15)
C1 N1 Au3 Au2 -130.4(12)
Au1 N1 Au3 Au2 91.5(5)
C1 N1 Au3 Au4 38.4(10)
Au2 N1 Au3 Au4 168.8(4)
Au1 N1 Au3 Au4 -99.6(4)
C59 P3 Au3 N1 141.4(17)
C53 P3 Au3 N1 24.9(18)
C65 P3 Au3 N1 -91.8(16)
C59 P3 Au3 Au2 144.6(9)
C53 P3 Au3 Au2 28.1(9)
C65 P3 Au3 Au2 -88.6(6)
C59 P3 Au3 Au4 -22.6(10)
C53 P3 Au3 Au4 -139.2(9)
C65 P3 Au3 Au4 104.1(6)
P2 Au2 Au3 N1 -176.2(5)
Au1 Au2 Au3 N1 -45.0(5)
N1 Au2 Au3 P3 -178.9(5)
P2 Au2 Au3 P3 4.9(2)
Au1 Au2 Au3 P3 136.07(17)
N1 Au2 Au3 Au4 -13.7(5)
P2 Au2 Au3 Au4 170.04(16)
Au1 Au2 Au3 Au4 -58.74(3)
C2 N2 Au4 P4 -126.8(12)
Au5 N2 Au4 P4 2.1(16)
Au6 N2 Au4 P4 97.2(13)
C2 N2 Au4 Au5 -128.8(11)
Au6 N2 Au4 Au5 95.1(5)
C2 N2 Au4 Au3 36.0(9)
Au5 N2 Au4 Au3 164.8(3)
Au6 N2 Au4 Au3 -100.0(4)
C2 N2 Au4 Au6 136.0(12)
Au5 N2 Au4 Au6 -95.1(5)
C71 P4 Au4 N2 131.3(14)
C83 P4 Au4 N2 13.7(15)
C77 P4 Au4 N2 -102.6(14)
C71 P4 Au4 Au5 133.0(6)
C83 P4 Au4 Au5 15.4(6)
C77 P4 Au4 Au5 -100.9(6)
C71 P4 Au4 Au3 -30.3(6)
C83 P4 Au4 Au3 -147.9(5)
C77 P4 Au4 Au3 95.7(6)
C71 P4 Au4 Au6 -149.2(5)
C83 P4 Au4 Au6 93.2(6)
C77 P4 Au4 Au6 -23.2(6)
N1 Au3 Au4 N2 -64.7(4)
P3 Au3 Au4 N2 111.6(3)
Au2 Au3 Au4 N2 -55.1(3)
N1 Au3 Au4 P4 111.1(3)
P3 Au3 Au4 P4 -72.61(19)
Au2 Au3 Au4 P4 120.65(11)
N1 Au3 Au4 Au5 -52.2(3)
P3 Au3 Au4 Au5 124.10(16)
Au2 Au3 Au4 Au5 -42.64(4)
N1 Au3 Au4 Au6 -101.0(3)
P3 Au3 Au4 Au6 75.34(16)
Au2 Au3 Au4 Au6 -91.41(4)
C2 N2 Au5 P5 -148(3)
Au6 N2 Au5 P5 -21(3)
Au4 N2 Au5 P5 85(3)
C2 N2 Au5 Au4 126.9(10)
Au6 N2 Au5 Au4 -105.5(5)
C2 N2 Au5 Au6 -127.5(11)
Au4 N2 Au5 Au6 105.5(5)
C95 P5 Au5 N2 -25(3)
C101 P5 Au5 N2 93(3)
C89 P5 Au5 N2 -147(3)
C95 P5 Au5 Au4 53.5(5)
C101 P5 Au5 Au4 171.3(4)
C89 P5 Au5 Au4 -68.6(5)
C95 P5 Au5 Au6 -43.6(5)
C101 P5 Au5 Au6 74.2(5)
C89 P5 Au5 Au6 -165.8(5)
P4 Au4 Au5 N2 -179.4(4)
Au3 Au4 Au5 N2 -18.1(4)
Au6 Au4 Au5 N2 45.4(4)
N2 Au4 Au5 P5 -171.0(4)
P4 Au4 Au5 P5 9.54(17)
Au3 Au4 Au5 P5 170.85(13)
Au6 Au4 Au5 P5 -125.62(13)
N2 Au4 Au5 Au6 -45.4(4)
P4 Au4 Au5 Au6 135.16(12)
Au3 Au4 Au5 Au6 -63.54(3)
C2 N2 Au6 P6 131(5)
Au5 N2 Au6 P6 0(6)
Au4 N2 Au6 P6 -93(6)
C2 N2 Au6 Au5 130.3(12)
Au4 N2 Au6 Au5 -92.9(5)
C2 N2 Au6 Au4 -136.8(12)
Au5 N2 Au6 Au4 92.9(5)
C119 P6 Au6 N2 77(6)
C113 P6 Au6 N2 -164(6)
C107 P6 Au6 N2 -44(6)
C119 P6 Au6 Au5 77.3(7)
C113 P6 Au6 Au5 -163.7(7)
C107 P6 Au6 Au5 -43.8(7)
C119 P6 Au6 Au4 -10.9(7)
C113 P6 Au6 Au4 108.1(7)
C107 P6 Au6 Au4 -132.0(6)
P5 Au5 Au6 N2 177.0(5)
Au4 Au5 Au6 N2 47.6(5)
N2 Au5 Au6 P6 -180.0(5)
P5 Au5 Au6 P6 -3.0(2)
Au4 Au5 Au6 P6 -132.36(18)
N2 Au5 Au6 Au4 -47.6(5)
P5 Au5 Au6 Au4 129.39(12)
P4 Au4 Au6 N2 -157.8(5)
Au5 Au4 Au6 N2 -54.7(5)
Au3 Au4 Au6 N2 77.0(5)
N2 Au4 Au6 P6 174.1(6)
P4 Au4 Au6 P6 16.3(3)
Au5 Au4 Au6 P6 119.38(19)
Au3 Au4 Au6 P6 -108.88(19)
N2 Au4 Au6 Au5 54.7(5)
P4 Au4 Au6 Au5 -103.07(17)
Au3 Au4 Au6 Au5 131.74(3)
